data_7219884
loop_
_publ_author_name
'Ferreira da Silva, J. L.'
'Harjivan, Shrika G.'
'Ferreira, Andr\'e P.'
'Shimizu, Karina'
'Matilde Marques, M.'
'Duarte, M. Teresa'

_publ_section_title
;
 Effect of substituents in the molecular and supramolecular architectures
 of 1-ferrocenyl-2-(aryl)thioethanones
;
_journal_issue 16
_journal_name_full CrystEngComm
_journal_page_first 3089
_journal_paper_doi 10.1039/C5CE00149H
_journal_volume 17
_journal_year 2015
_chemical_formula_moiety 'C18 H15 Cl Fe O S'
_chemical_formula_sum 'C18 H15 Cl Fe O S'
_chemical_formula_weight 370.66
_chemical_melting_point 361
_chemical_name_systematic
;
 1-Ferrocenyl-2-[2-(chlorophenyl)thio]ethanone (VII)

;
_space_group_IT_number 14
_symmetry_cell_setting monoclinic
_symmetry_space_group_name_Hall '-P 2yn'
_symmetry_space_group_name_H-M 'P 1 21/n 1'
_atom_sites_solution_hydrogens geom
_atom_sites_solution_primary direct
_atom_sites_solution_secondary difmap
_audit_creation_method SHELXL-97
_audit_update_record
;
2015-01-20 deposited with the CCDC.
2015-03-11 downloaded from the CCDC.
;
_cell_angle_alpha 90.00
_cell_angle_beta 108.071(7)
_cell_angle_gamma 90.00
_cell_formula_units_Z 4
_cell_length_a 7.119(3)
_cell_length_b 23.6200(8)
_cell_length_c 9.661(2)
_cell_measurement_reflns_used 2914
_cell_measurement_temperature 150(2)
_cell_measurement_theta_max 25.74
_cell_measurement_theta_min 3.13
_cell_volume 1544.4(7)
_computing_structure_refinement 'SHELXL-97 (Sheldrick, 2008)'
_diffrn_ambient_temperature 150(2)
_diffrn_measured_fraction_theta_full 0.984
_diffrn_measured_fraction_theta_max 0.984
_diffrn_radiation_monochromator graphite
_diffrn_radiation_source 'fine-focus sealed tube'
_diffrn_radiation_type MoK\a
_diffrn_radiation_wavelength 0.71073
_diffrn_reflns_av_R_equivalents 0.0624
_diffrn_reflns_av_sigmaI/netI 0.0742
_diffrn_reflns_limit_h_max 8
_diffrn_reflns_limit_h_min -8
_diffrn_reflns_limit_k_max 28
_diffrn_reflns_limit_k_min -27
_diffrn_reflns_limit_l_max 11
_diffrn_reflns_limit_l_min -11
_diffrn_reflns_number 9158
_diffrn_reflns_theta_full 25.74
_diffrn_reflns_theta_max 25.74
_diffrn_reflns_theta_min 3.13
_exptl_absorpt_coefficient_mu 1.282
_exptl_absorpt_correction_T_max 0.9748
_exptl_absorpt_correction_T_min 0.7836
_exptl_absorpt_correction_type multi-scan
_exptl_absorpt_process_details SADABS
_exptl_crystal_colour orange
_exptl_crystal_density_diffrn 1.594
_exptl_crystal_density_method 'not measured'
_exptl_crystal_description plate
_exptl_crystal_F_000 760
_exptl_crystal_recrystallization_method 'Re-crystallisation from solvent: Diethyl ether'
_exptl_crystal_size_max 0.20
_exptl_crystal_size_mid 0.20
_exptl_crystal_size_min 0.02
_refine_diff_density_max 0.636
_refine_diff_density_min -0.475
_refine_diff_density_rms 0.098
_refine_ls_extinction_method none
_refine_ls_goodness_of_fit_ref 1.047
_refine_ls_hydrogen_treatment constr
_refine_ls_matrix_type full
_refine_ls_number_parameters 199
_refine_ls_number_reflns 2914
_refine_ls_number_restraints 0
_refine_ls_restrained_S_all 1.047
_refine_ls_R_factor_all 0.0841
_refine_ls_R_factor_gt 0.0513
_refine_ls_shift/su_max 0.000
_refine_ls_shift/su_mean 0.000
_refine_ls_structure_factor_coef Fsqd
_refine_ls_weighting_details 'calc w=1/[\s^2^(Fo^2^)+(0.0585P)^2^+0.0000P] where P=(Fo^2^+2Fc^2^)/3'
_refine_ls_weighting_scheme calc
_refine_ls_wR_factor_gt 0.1090
_refine_ls_wR_factor_ref 0.1203
_reflns_number_gt 2090
_reflns_number_total 2914
_reflns_threshold_expression >2\s(I)
_cod_data_source_file c5ce00149h2.cif
_cod_data_source_block compoundVII
_cod_depositor_comments
;
The following automatic conversions were performed:

'_symmetry_cell_setting' value 'Monoclinic' changed to 'monoclinic'
according to
/usr/data/users/saulius/crontab/automatic-downloads/rss-feeds/RSC/lib/dictionaries/cif_core.dic
dictionary named 'cif_core.dic' version 2.4.2 from 2011-04-26.

Automatic conversion script
Id: cif_fix_values 3105 2015-03-04 15:46:00Z robertas 

 Adding full bibliography for 7219879--7219885.cif.
;
_cod_original_sg_symbol_H-M P21/n
_cod_database_code 7219884

loop_
_symmetry_equiv_pos_as_xyz
'x, y, z'
'-x+1/2, y+1/2, -z+1/2'
'-x, -y, -z'
'x-1/2, -y-1/2, z-1/2'

loop_
_atom_site_label
_atom_site_type_symbol
_atom_site_fract_x
_atom_site_fract_y
_atom_site_fract_z
_atom_site_U_iso_or_equiv
_atom_site_adp_type
_atom_site_occupancy
_atom_site_symmetry_multiplicity
_atom_site_calc_flag
_atom_site_refinement_flags
Fe1 Fe 0.90534(8) 0.10851(3) 0.88538(6) 0.01676(18) Uani 1 1 d .
S1 S 1.09179(15) 0.31794(5) 0.77931(12) 0.0260(3) Uani 1 1 d .
Cl1 Cl 1.15050(17) 0.44604(5) 0.79595(14) 0.0393(3) Uani 1 1 d .
C6 C 1.1536(5) 0.15626(17) 0.9537(4) 0.0177(9) Uani 1 1 d .
O1 O 1.1589(5) 0.24809(13) 1.0473(3) 0.0326(8) Uani 1 1 d .
C17 C 1.6870(6) 0.3361(2) 0.9629(4) 0.0300(11) Uani 1 1 d .
H17 H 1.8009 0.3131 0.9998 0.036 Uiso 1 1 calc R
C9 C 1.1532(5) 0.06165(19) 0.8997(5) 0.0245(10) Uani 1 1 d .
H9 H 1.1594 0.0271 0.8511 0.029 Uiso 1 1 calc R
C10 C 1.1674(5) 0.11614(18) 0.8458(5) 0.0230(10) Uani 1 1 d .
H10 H 1.1834 0.1249 0.7541 0.028 Uiso 1 1 calc R
C3 C 0.6441(6) 0.0718(2) 0.8830(5) 0.0316(12) Uani 1 1 d .
H3 H 0.6282 0.0411 0.9416 0.038 Uiso 1 1 calc R
C2 C 0.6450(6) 0.1299(2) 0.9185(5) 0.0308(12) Uani 1 1 d .
H2 H 0.6302 0.1450 1.0057 0.037 Uiso 1 1 calc R
C1 C 0.6719(6) 0.1621(2) 0.8017(5) 0.0260(10) Uani 1 1 d .
H1 H 0.6776 0.2022 0.7967 0.031 Uiso 1 1 calc R
C5 C 0.6883(6) 0.12371(19) 0.6949(5) 0.0278(11) Uani 1 1 d .
H5 H 0.7077 0.1336 0.6049 0.033 Uiso 1 1 calc R
C7 C 1.1293(6) 0.12500(18) 1.0727(4) 0.0209(10) Uani 1 1 d .
H7 H 1.1162 0.1406 1.1599 0.025 Uiso 1 1 calc R
C11 C 1.1472(6) 0.21802(18) 0.9428(4) 0.0223(10) Uani 1 1 d .
C16 C 1.7066(7) 0.3944(2) 0.9615(5) 0.0326(11) Uani 1 1 d .
H16 H 1.8341 0.4111 0.9956 0.039 Uiso 1 1 calc R
C18 C 1.5042(6) 0.3116(2) 0.9113(4) 0.0244(10) Uani 1 1 d .
H18 H 1.4927 0.2715 0.9131 0.029 Uiso 1 1 calc R
C8 C 1.1278(6) 0.06710(19) 1.0393(5) 0.0246(10) Uani 1 1 d .
H8 H 1.1125 0.0368 1.0996 0.030 Uiso 1 1 calc R
C14 C 1.3579(6) 0.40282(18) 0.8586(4) 0.0228(10) Uani 1 1 d .
C13 C 1.3333(6) 0.34476(18) 0.8556(4) 0.0189(9) Uani 1 1 d .
C4 C 0.6714(6) 0.0679(2) 0.7435(5) 0.0300(11) Uani 1 1 d .
H4 H 0.6772 0.0340 0.6922 0.036 Uiso 1 1 calc R
C15 C 1.5427(6) 0.4282(2) 0.9111(4) 0.0272(11) Uani 1 1 d .
H15 H 1.5552 0.4682 0.9121 0.033 Uiso 1 1 calc R
C12 C 1.1232(6) 0.24285(18) 0.7922(4) 0.0263(10) Uani 1 1 d .
H12A H 1.0073 0.2249 0.7212 0.032 Uiso 1 1 calc R
H12B H 1.2411 0.2328 0.7637 0.032 Uiso 1 1 calc R

loop_
_atom_site_aniso_label
_atom_site_aniso_U_11
_atom_site_aniso_U_22
_atom_site_aniso_U_33
_atom_site_aniso_U_23
_atom_site_aniso_U_13
_atom_site_aniso_U_12
Fe1 0.0075(3) 0.0258(3) 0.0163(3) 0.0000(3) 0.0026(2) -0.0003(2)
S1 0.0125(5) 0.0364(7) 0.0266(6) 0.0083(5) 0.0025(4) -0.0031(5)
Cl1 0.0266(6) 0.0362(7) 0.0599(9) 0.0161(6) 0.0204(6) 0.0088(5)
C6 0.0070(19) 0.030(2) 0.014(2) 0.0006(18) 0.0004(16) -0.0027(17)
O1 0.048(2) 0.0300(19) 0.0190(18) -0.0042(14) 0.0090(15) -0.0062(16)
C17 0.016(2) 0.060(3) 0.013(2) 0.003(2) 0.0030(18) 0.007(2)
C9 0.010(2) 0.027(2) 0.035(3) -0.003(2) 0.0059(18) 0.0018(18)
C10 0.0063(19) 0.035(3) 0.028(2) -0.007(2) 0.0060(17) -0.0008(17)
C3 0.009(2) 0.042(3) 0.041(3) 0.010(2) 0.003(2) -0.003(2)
C2 0.011(2) 0.053(3) 0.030(3) 0.002(2) 0.009(2) 0.008(2)
C1 0.010(2) 0.034(3) 0.030(3) 0.004(2) 0.0010(18) 0.0065(19)
C5 0.012(2) 0.046(3) 0.021(2) 0.005(2) -0.0028(18) 0.001(2)
C7 0.011(2) 0.032(3) 0.015(2) 0.0031(19) -0.0010(17) -0.0015(18)
C11 0.021(2) 0.030(3) 0.015(2) -0.0015(19) 0.0052(18) -0.0044(19)
C16 0.022(2) 0.054(3) 0.020(2) 0.000(2) 0.0040(19) -0.012(2)
C18 0.022(2) 0.035(3) 0.017(2) 0.005(2) 0.0064(18) 0.005(2)
C8 0.009(2) 0.033(3) 0.027(3) 0.001(2) -0.0006(18) -0.0017(18)
C14 0.020(2) 0.030(3) 0.020(2) 0.0054(19) 0.0106(18) 0.0043(18)
C13 0.013(2) 0.033(3) 0.011(2) 0.0015(18) 0.0046(16) -0.0023(18)
C4 0.013(2) 0.040(3) 0.031(3) -0.003(2) -0.0034(19) -0.001(2)
C15 0.027(2) 0.036(3) 0.021(2) -0.003(2) 0.012(2) -0.007(2)
C12 0.030(3) 0.031(3) 0.017(2) 0.0018(19) 0.007(2) -0.009(2)

loop_
_atom_type_symbol
_atom_type_description
_atom_type_scat_dispersion_real
_atom_type_scat_dispersion_imag
_atom_type_scat_source
C C 0.0033 0.0016 'International Tables Vol C Tables 4.2.6.8 and 6.1.1.4'
H H 0.0000 0.0000 'International Tables Vol C Tables 4.2.6.8 and 6.1.1.4'
O O 0.0106 0.0060 'International Tables Vol C Tables 4.2.6.8 and 6.1.1.4'
S S 0.1246 0.1234 'International Tables Vol C Tables 4.2.6.8 and 6.1.1.4'
Cl Cl 0.1484 0.1585 'International Tables Vol C Tables 4.2.6.8 and 6.1.1.4'
Fe Fe 0.3463 0.8444 'International Tables Vol C Tables 4.2.6.8 and 6.1.1.4'

loop_
_geom_angle_atom_site_label_1
_geom_angle_atom_site_label_2
_geom_angle_atom_site_label_3
_geom_angle
C10 Fe1 C6 41.47(16)
C10 Fe1 C5 107.39(19)
C6 Fe1 C5 122.50(17)
C10 Fe1 C4 121.54(18)
C6 Fe1 C4 158.24(18)
C5 Fe1 C4 40.71(17)
C10 Fe1 C2 160.46(19)
C6 Fe1 C2 123.63(19)
C5 Fe1 C2 68.04(18)
C4 Fe1 C2 68.27(19)
C10 Fe1 C7 68.85(17)
C6 Fe1 C7 40.87(15)
C5 Fe1 C7 158.77(17)
C4 Fe1 C7 159.23(17)
C2 Fe1 C7 108.12(18)
C10 Fe1 C3 157.40(18)
C6 Fe1 C3 159.62(18)
C5 Fe1 C3 68.40(18)
C4 Fe1 C3 40.79(18)
C2 Fe1 C3 40.50(18)
C7 Fe1 C3 123.19(18)
C10 Fe1 C1 123.60(18)
C6 Fe1 C1 107.71(17)
C5 Fe1 C1 40.29(17)
C4 Fe1 C1 68.34(18)
C2 Fe1 C1 40.72(18)
C7 Fe1 C1 123.18(18)
C3 Fe1 C1 68.46(18)
C10 Fe1 C9 40.28(16)
C6 Fe1 C9 68.49(17)
C5 Fe1 C9 123.51(18)
C4 Fe1 C9 107.31(18)
C2 Fe1 C9 158.11(18)
C7 Fe1 C9 67.97(17)
C3 Fe1 C9 122.18(19)
C1 Fe1 C9 159.56(18)
C10 Fe1 C8 68.31(18)
C6 Fe1 C8 68.30(16)
C5 Fe1 C8 159.72(18)
C4 Fe1 C8 123.28(18)
C2 Fe1 C8 122.62(18)
C7 Fe1 C8 40.09(16)
C3 Fe1 C8 107.51(18)
C1 Fe1 C8 158.56(18)
C9 Fe1 C8 40.53(16)
C13 S1 C12 104.0(2)
C7 C6 C10 107.3(4)
C7 C6 C11 124.6(4)
C10 C6 C11 127.9(4)
C7 C6 Fe1 70.2(2)
C10 C6 Fe1 69.2(2)
C11 C6 Fe1 121.8(3)
C18 C17 C16 120.4(4)
C18 C17 H17 119.8
C16 C17 H17 119.8
C10 C9 C8 108.3(4)
C10 C9 Fe1 68.9(2)
C8 C9 Fe1 69.8(2)
C10 C9 H9 125.9
C8 C9 H9 125.9
Fe1 C9 H9 127.0
C9 C10 C6 107.9(4)
C9 C10 Fe1 70.8(2)
C6 C10 Fe1 69.3(2)
C9 C10 H10 126.1
C6 C10 H10 126.1
Fe1 C10 H10 125.4
C2 C3 C4 107.5(4)
C2 C3 Fe1 69.5(2)
C4 C3 Fe1 69.4(2)
C2 C3 H3 126.2
C4 C3 H3 126.2
Fe1 C3 H3 126.4
C3 C2 C1 108.5(4)
C3 C2 Fe1 70.0(2)
C1 C2 Fe1 69.9(2)
C3 C2 H2 125.7
C1 C2 H2 125.7
Fe1 C2 H2 126.0
C5 C1 C2 107.5(4)
C5 C1 Fe1 69.4(2)
C2 C1 Fe1 69.4(2)
C5 C1 H1 126.2
C2 C1 H1 126.2
Fe1 C1 H1 126.5
C1 C5 C4 108.8(4)
C1 C5 Fe1 70.3(2)
C4 C5 Fe1 69.8(2)
C1 C5 H5 125.6
C4 C5 H5 125.6
Fe1 C5 H5 125.9
C8 C7 C6 108.3(4)
C8 C7 Fe1 70.3(2)
C6 C7 Fe1 68.9(2)
C8 C7 H7 125.8
C6 C7 H7 125.8
Fe1 C7 H7 126.5
O1 C11 C6 122.0(4)
O1 C11 C12 121.7(4)
C6 C11 C12 116.3(4)
C15 C16 C17 120.2(4)
C15 C16 H16 119.9
C17 C16 H16 119.9
C17 C18 C13 121.0(4)
C17 C18 H18 119.5
C13 C18 H18 119.5
C7 C8 C9 108.2(4)
C7 C8 Fe1 69.6(2)
C9 C8 Fe1 69.7(2)
C7 C8 H8 125.9
C9 C8 H8 125.9
Fe1 C8 H8 126.4
C13 C14 C15 122.3(4)
C13 C14 Cl1 119.1(3)
C15 C14 Cl1 118.6(3)
C14 C13 C18 117.1(4)
C14 C13 S1 117.8(3)
C18 C13 S1 125.1(3)
C5 C4 C3 107.7(4)
C5 C4 Fe1 69.5(2)
C3 C4 Fe1 69.9(2)
C5 C4 H4 126.2
C3 C4 H4 126.2
Fe1 C4 H4 126.1
C16 C15 C14 119.0(4)
C16 C15 H15 120.5
C14 C15 H15 120.5
C11 C12 S1 114.9(3)
C11 C12 H12A 108.5
S1 C12 H12A 108.5
C11 C12 H12B 108.5
S1 C12 H12B 108.5
H12A C12 H12B 107.5

loop_
_geom_bond_atom_site_label_1
_geom_bond_atom_site_label_2
_geom_bond_distance
Fe1 C10 2.026(4)
Fe1 C6 2.027(4)
Fe1 C5 2.034(4)
Fe1 C4 2.039(4)
Fe1 C2 2.040(4)
Fe1 C7 2.044(4)
Fe1 C3 2.045(4)
Fe1 C1 2.045(4)
Fe1 C9 2.051(4)
Fe1 C8 2.053(4)
S1 C13 1.764(4)
S1 C12 1.787(5)
Cl1 C14 1.742(4)
C6 C7 1.421(6)
C6 C10 1.435(6)
C6 C11 1.462(6)
O1 C11 1.216(5)
C17 C18 1.369(6)
C17 C16 1.384(6)
C17 H17 0.9500
C9 C10 1.404(6)
C9 C8 1.421(6)
C9 H9 0.9500
C10 H10 0.9500
C3 C2 1.414(6)
C3 C4 1.423(6)
C3 H3 0.9500
C2 C1 1.421(6)
C2 H2 0.9500
C1 C5 1.405(6)
C1 H1 0.9500
C5 C4 1.417(6)
C5 H5 0.9500
C7 C8 1.404(6)
C7 H7 0.9500
C11 C12 1.528(5)
C16 C15 1.372(6)
C16 H16 0.9500
C18 C13 1.407(6)
C18 H18 0.9500
C8 H8 0.9500
C14 C13 1.382(6)
C14 C15 1.390(6)
C4 H4 0.9500
C15 H15 0.9500
C12 H12A 0.9900
C12 H12B 0.9900

loop_
_geom_torsion_atom_site_label_1
_geom_torsion_atom_site_label_2
_geom_torsion_atom_site_label_3
_geom_torsion_atom_site_label_4
_geom_torsion
C10 Fe1 C6 C7 -118.4(4)
C5 Fe1 C6 C7 162.3(3)
C4 Fe1 C6 C7 -163.6(4)
C2 Fe1 C6 C7 78.6(3)
C3 Fe1 C6 C7 44.9(6)
C1 Fe1 C6 C7 120.6(3)
C9 Fe1 C6 C7 -80.8(3)
C8 Fe1 C6 C7 -37.0(2)
C5 Fe1 C6 C10 -79.3(3)
C4 Fe1 C6 C10 -45.2(6)
C2 Fe1 C6 C10 -163.1(3)
C7 Fe1 C6 C10 118.4(4)
C3 Fe1 C6 C10 163.2(5)
C1 Fe1 C6 C10 -121.1(3)
C9 Fe1 C6 C10 37.6(2)
C8 Fe1 C6 C10 81.3(3)
C10 Fe1 C6 C11 122.5(4)
C5 Fe1 C6 C11 43.2(4)
C4 Fe1 C6 C11 77.3(6)
C2 Fe1 C6 C11 -40.6(4)
C7 Fe1 C6 C11 -119.1(4)
C3 Fe1 C6 C11 -74.3(6)
C1 Fe1 C6 C11 1.4(4)
C9 Fe1 C6 C11 160.1(4)
C8 Fe1 C6 C11 -156.2(4)
C6 Fe1 C9 C10 -38.7(2)
C5 Fe1 C9 C10 76.9(3)
C4 Fe1 C9 C10 118.7(3)
C2 Fe1 C9 C10 -166.7(4)
C7 Fe1 C9 C10 -82.8(3)
C3 Fe1 C9 C10 160.9(3)
C1 Fe1 C9 C10 44.4(6)
C8 Fe1 C9 C10 -120.0(4)
C10 Fe1 C9 C8 120.0(4)
C6 Fe1 C9 C8 81.3(3)
C5 Fe1 C9 C8 -163.1(2)
C4 Fe1 C9 C8 -121.3(3)
C2 Fe1 C9 C8 -46.7(6)
C7 Fe1 C9 C8 37.2(2)
C3 Fe1 C9 C8 -79.1(3)
C1 Fe1 C9 C8 164.4(5)
C8 C9 C10 C6 0.8(4)
Fe1 C9 C10 C6 59.7(3)
C8 C9 C10 Fe1 -58.9(3)
C7 C6 C10 C9 -0.5(4)
C11 C6 C10 C9 -175.4(4)
Fe1 C6 C10 C9 -60.6(3)
C7 C6 C10 Fe1 60.2(3)
C11 C6 C10 Fe1 -114.8(4)
C6 Fe1 C10 C9 118.6(4)
C5 Fe1 C10 C9 -121.7(3)
C4 Fe1 C10 C9 -79.4(3)
C2 Fe1 C10 C9 165.1(5)
C7 Fe1 C10 C9 80.5(3)
C3 Fe1 C10 C9 -46.2(6)
C1 Fe1 C10 C9 -163.0(3)
C8 Fe1 C10 C9 37.3(2)
C5 Fe1 C10 C6 119.7(3)
C4 Fe1 C10 C6 162.0(2)
C2 Fe1 C10 C6 46.5(6)
C7 Fe1 C10 C6 -38.1(2)
C3 Fe1 C10 C6 -164.9(4)
C1 Fe1 C10 C6 78.4(3)
C9 Fe1 C10 C6 -118.6(4)
C8 Fe1 C10 C6 -81.3(3)
C10 Fe1 C3 C2 -164.4(4)
C6 Fe1 C3 C2 45.3(6)
C5 Fe1 C3 C2 -81.0(3)
C4 Fe1 C3 C2 -118.9(4)
C7 Fe1 C3 C2 78.8(3)
C1 Fe1 C3 C2 -37.6(3)
C9 Fe1 C3 C2 162.1(3)
C8 Fe1 C3 C2 120.1(3)
C10 Fe1 C3 C4 -45.5(6)
C6 Fe1 C3 C4 164.3(4)
C5 Fe1 C3 C4 37.9(3)
C2 Fe1 C3 C4 118.9(4)
C7 Fe1 C3 C4 -162.2(3)
C1 Fe1 C3 C4 81.4(3)
C9 Fe1 C3 C4 -79.0(3)
C8 Fe1 C3 C4 -121.0(3)
C4 C3 C2 C1 0.2(5)
Fe1 C3 C2 C1 59.4(3)
C4 C3 C2 Fe1 -59.2(3)
C10 Fe1 C2 C3 162.1(5)
C6 Fe1 C2 C3 -162.7(3)
C5 Fe1 C2 C3 82.0(3)
C4 Fe1 C2 C3 38.0(3)
C7 Fe1 C2 C3 -120.2(3)
C1 Fe1 C2 C3 119.6(4)
C9 Fe1 C2 C3 -44.4(6)
C8 Fe1 C2 C3 -78.5(3)
C10 Fe1 C2 C1 42.5(6)
C6 Fe1 C2 C1 77.7(3)
C5 Fe1 C2 C1 -37.6(3)
C4 Fe1 C2 C1 -81.6(3)
C7 Fe1 C2 C1 120.2(3)
C3 Fe1 C2 C1 -119.6(4)
C9 Fe1 C2 C1 -164.0(4)
C8 Fe1 C2 C1 161.9(3)
C3 C2 C1 C5 -0.3(5)
Fe1 C2 C1 C5 59.2(3)
C3 C2 C1 Fe1 -59.5(3)
C10 Fe1 C1 C5 76.8(3)
C6 Fe1 C1 C5 119.7(3)
C4 Fe1 C1 C5 -37.5(3)
C2 Fe1 C1 C5 -119.0(4)
C7 Fe1 C1 C5 162.0(3)
C3 Fe1 C1 C5 -81.6(3)
C9 Fe1 C1 C5 43.9(6)
C8 Fe1 C1 C5 -164.7(4)
C10 Fe1 C1 C2 -164.3(3)
C6 Fe1 C1 C2 -121.3(3)
C5 Fe1 C1 C2 119.0(4)
C4 Fe1 C1 C2 81.4(3)
C7 Fe1 C1 C2 -79.0(3)
C3 Fe1 C1 C2 37.4(3)
C9 Fe1 C1 C2 162.9(5)
C8 Fe1 C1 C2 -45.7(6)
C2 C1 C5 C4 0.2(5)
Fe1 C1 C5 C4 59.4(3)
C2 C1 C5 Fe1 -59.2(3)
C10 Fe1 C5 C1 -121.8(3)
C6 Fe1 C5 C1 -78.8(3)
C4 Fe1 C5 C1 119.7(4)
C2 Fe1 C5 C1 38.0(3)
C7 Fe1 C5 C1 -45.6(6)
C3 Fe1 C5 C1 81.8(3)
C9 Fe1 C5 C1 -163.1(3)
C8 Fe1 C5 C1 163.8(5)
C10 Fe1 C5 C4 118.4(3)
C6 Fe1 C5 C4 161.4(3)
C2 Fe1 C5 C4 -81.7(3)
C7 Fe1 C5 C4 -165.3(4)
C3 Fe1 C5 C4 -38.0(3)
C1 Fe1 C5 C4 -119.7(4)
C9 Fe1 C5 C4 77.2(3)
C8 Fe1 C5 C4 44.1(6)
C10 C6 C7 C8 -0.1(4)
C11 C6 C7 C8 175.1(4)
Fe1 C6 C7 C8 59.5(3)
C10 C6 C7 Fe1 -59.5(3)
C11 C6 C7 Fe1 115.6(4)
C10 Fe1 C7 C8 -81.0(3)
C6 Fe1 C7 C8 -119.7(4)
C5 Fe1 C7 C8 -164.7(4)
C4 Fe1 C7 C8 43.1(6)
C2 Fe1 C7 C8 119.5(3)
C3 Fe1 C7 C8 77.4(3)
C1 Fe1 C7 C8 161.8(3)
C9 Fe1 C7 C8 -37.6(2)
C10 Fe1 C7 C6 38.7(2)
C5 Fe1 C7 C6 -45.0(6)
C4 Fe1 C7 C6 162.8(5)
C2 Fe1 C7 C6 -120.8(3)
C3 Fe1 C7 C6 -162.9(3)
C1 Fe1 C7 C6 -78.5(3)
C9 Fe1 C7 C6 82.1(3)
C8 Fe1 C7 C6 119.7(4)
C7 C6 C11 O1 14.7(6)
C10 C6 C11 O1 -171.1(4)
Fe1 C6 C11 O1 101.5(4)
C7 C6 C11 C12 -164.7(4)
C10 C6 C11 C12 9.4(6)
Fe1 C6 C11 C12 -77.9(4)
C18 C17 C16 C15 1.3(6)
C16 C17 C18 C13 0.2(7)
C6 C7 C8 C9 0.6(4)
Fe1 C7 C8 C9 59.2(3)
C6 C7 C8 Fe1 -58.6(3)
C10 C9 C8 C7 -0.8(4)
Fe1 C9 C8 C7 -59.1(3)
C10 C9 C8 Fe1 58.3(3)
C10 Fe1 C8 C7 82.5(3)
C6 Fe1 C8 C7 37.7(2)
C5 Fe1 C8 C7 164.0(5)
C4 Fe1 C8 C7 -163.2(3)
C2 Fe1 C8 C7 -79.2(3)
C3 Fe1 C8 C7 -121.1(3)
C1 Fe1 C8 C7 -45.5(6)
C9 Fe1 C8 C7 119.5(4)
C10 Fe1 C8 C9 -37.0(2)
C6 Fe1 C8 C9 -81.8(3)
C5 Fe1 C8 C9 44.4(6)
C4 Fe1 C8 C9 77.3(3)
C2 Fe1 C8 C9 161.2(3)
C7 Fe1 C8 C9 -119.5(4)
C3 Fe1 C8 C9 119.4(3)
C1 Fe1 C8 C9 -165.1(4)
C15 C14 C13 C18 1.3(6)
Cl1 C14 C13 C18 -178.2(3)
C15 C14 C13 S1 -177.5(3)
Cl1 C14 C13 S1 3.1(5)
C17 C18 C13 C14 -1.5(6)
C17 C18 C13 S1 177.2(3)
C12 S1 C13 C14 178.8(3)
C12 S1 C13 C18 0.1(4)
C1 C5 C4 C3 0.0(5)
Fe1 C5 C4 C3 59.6(3)
C1 C5 C4 Fe1 -59.7(3)
C2 C3 C4 C5 -0.1(5)
Fe1 C3 C4 C5 -59.4(3)
C2 C3 C4 Fe1 59.3(3)
C10 Fe1 C4 C5 -79.9(3)
C6 Fe1 C4 C5 -46.4(6)
C2 Fe1 C4 C5 81.1(3)
C7 Fe1 C4 C5 165.0(4)
C3 Fe1 C4 C5 118.9(4)
C1 Fe1 C4 C5 37.2(3)
C9 Fe1 C4 C5 -121.6(3)
C8 Fe1 C4 C5 -163.2(3)
C10 Fe1 C4 C3 161.2(3)
C6 Fe1 C4 C3 -165.3(4)
C5 Fe1 C4 C3 -118.9(4)
C2 Fe1 C4 C3 -37.7(3)
C7 Fe1 C4 C3 46.1(6)
C1 Fe1 C4 C3 -81.7(3)
C9 Fe1 C4 C3 119.5(3)
C8 Fe1 C4 C3 77.9(3)
C17 C16 C15 C14 -1.5(6)
C13 C14 C15 C16 0.1(6)
Cl1 C14 C15 C16 179.6(3)
O1 C11 C12 S1 -5.3(6)
C6 C11 C12 S1 174.1(3)
C13 S1 C12 C11 78.9(3)
